data_4349575
loop_
_publ_author_name
'Zhu, Yuan-Yuan'
'Li, Hong-Qing'
'Ding, Zhong-Yu'
'L\"u, Xiao-Jin'
'Zhao, Liang'
'Meng, Yin-Shan'
'Liu, Tao'
'Gao, Song'

_publ_section_title
;
 Spin transitions in a series of [Fe(pybox)2]2+ complexes modulated by
 ligand structures, counter anions, and solvents
;
_journal_issue 12
_journal_name_full 'Inorganic Chemistry Frontiers'
_journal_page_first 1624
_journal_paper_doi 10.1039/C6QI00417B
_journal_volume 3
_journal_year 2016
_chemical_compound_source no
_chemical_formula_moiety 'C24 H20 B, 2(C5.5 H5.5 Fe0.25 N1.5 O)'
_chemical_formula_sum 'C35 H31 B Fe0.5 N3 O2'
_chemical_formula_weight 564.36
_chemical_name_common 8-2
_chemical_name_systematic 8-2
_space_group_crystal_system tetragonal
_space_group_IT_number 88
_space_group_name_Hall '-I 4ad'
_space_group_name_H-M_alt 'I 41/a :2'
_atom_sites_solution_hydrogens geom
_atom_sites_solution_primary iterative
_audit_creation_date 2016-03-11
_audit_creation_method
;
Olex2 1.2
(compiled 2016.02.19 svn.r3266 for OlexSys, GUI svn.r5155)
;
_audit_update_record
;
2016-03-16 deposited with the CCDC.
2016-10-28 downloaded from the CCDC.
;
_cell_angle_alpha 90
_cell_angle_beta 90
_cell_angle_gamma 90
_cell_formula_units_Z 16
_cell_length_a 17.51122(11)
_cell_length_b 17.51122(11)
_cell_length_c 37.5872(4)
_cell_measurement_reflns_used 15804
_cell_measurement_temperature 180.01(10)
_cell_measurement_theta_max 76.1490
_cell_measurement_theta_min 3.5110
_cell_volume 11525.85(16)
_computing_cell_refinement
;
CrysAlisPro, Agilent Technologies,
Version 1.171.36.32 (release 02-08-2013 CrysAlis171 .NET)
(compiled Aug  2 2013,16:46:58)
;
_computing_data_collection
;
CrysAlisPro, Agilent Technologies,
Version 1.171.36.32 (release 02-08-2013 CrysAlis171 .NET)
(compiled Aug  2 2013,16:46:58)
;
_computing_data_reduction
;
CrysAlisPro, Agilent Technologies,
Version 1.171.36.32 (release 02-08-2013 CrysAlis171 .NET)
(compiled Aug  2 2013,16:46:58)
;
_computing_molecular_graphics 'Olex2 (Dolomanov et al., 2009)'
_computing_publication_material 'Olex2 (Dolomanov et al., 2009)'
_computing_structure_refinement 'XL (Sheldrick, 2008)'
_computing_structure_solution
;
Superflip (Palatinus & Chapuis, 2007;Palatinus & van der Lee, 2008;
Palatinus et al., 2012)
;
_diffrn_ambient_temperature 180.01(10)
_diffrn_detector_area_resol_mean 10.3914
_diffrn_measured_fraction_theta_full 0.993
_diffrn_measured_fraction_theta_max 0.993
_diffrn_measurement_details
;
#__ type_ start__ end____ width___ exp.time_
  1 omega -110.00  -16.00   1.0000    1.0000
omega____ theta____ kappa____ phi______ frames
    -      -40.7306  -38.0000    0.0000 94

#__ type_ start__ end____ width___ exp.time_
  2 omega -114.00  -12.00   1.0000    1.0000
omega____ theta____ kappa____ phi______ frames
    -      -40.7306  -57.0000  150.0000 102

#__ type_ start__ end____ width___ exp.time_
  3 omega  -50.00   34.00   1.0000    1.0000
omega____ theta____ kappa____ phi______ frames
    -      -40.7306   38.0000  -60.0000 84

#__ type_ start__ end____ width___ exp.time_
  4 omega  -72.00    5.00   1.0000    1.0000
omega____ theta____ kappa____ phi______ frames
    -      -40.7306   77.0000  -30.0000 77

#__ type_ start__ end____ width___ exp.time_
  5 omega   97.00  127.00   1.0000    1.0000
omega____ theta____ kappa____ phi______ frames
    -       40.7306  178.0000 -180.0000 30

#__ type_ start__ end____ width___ exp.time_
  6 omega   59.00  103.00   1.0000    1.0000
omega____ theta____ kappa____ phi______ frames
    -       40.7306  178.0000 -150.0000 44

#__ type_ start__ end____ width___ exp.time_
  7 omega   99.00  125.00   1.0000    1.0000
omega____ theta____ kappa____ phi______ frames
    -       40.7306  178.0000  -60.0000 26

#__ type_ start__ end____ width___ exp.time_
  8 omega   47.00   86.00   1.0000    7.0000
omega____ theta____ kappa____ phi______ frames
    -      113.0000  -94.0000   60.0000 39

#__ type_ start__ end____ width___ exp.time_
  9 omega   78.00  104.00   1.0000    7.0000
omega____ theta____ kappa____ phi______ frames
    -      113.0000  -94.0000  -30.0000 26

#__ type_ start__ end____ width___ exp.time_
 10 omega   57.00   90.00   1.0000    7.0000
omega____ theta____ kappa____ phi______ frames
    -      113.0000  -15.0000  150.0000 33

#__ type_ start__ end____ width___ exp.time_
 11 omega   34.00  119.00   1.0000    7.0000
omega____ theta____ kappa____ phi______ frames
    -      113.0000  -77.0000  120.0000 85

#__ type_ start__ end____ width___ exp.time_
 12 omega  102.00  176.00   1.0000    7.0000
omega____ theta____ kappa____ phi______ frames
    -      113.0000   45.0000  150.0000 74

#__ type_ start__ end____ width___ exp.time_
 13 omega  114.00  178.00   1.0000    7.0000
omega____ theta____ kappa____ phi______ frames
    -      113.0000   30.0000 -150.0000 64

#__ type_ start__ end____ width___ exp.time_
 14 omega   35.00   85.00   1.0000    7.0000
omega____ theta____ kappa____ phi______ frames
    -      113.0000  -30.0000  -30.0000 50

#__ type_ start__ end____ width___ exp.time_
 15 omega   39.00   66.00   1.0000    7.0000
omega____ theta____ kappa____ phi______ frames
    -      113.0000  -45.0000   30.0000 27

#__ type_ start__ end____ width___ exp.time_
 16 omega   37.00   86.00   1.0000    7.0000
omega____ theta____ kappa____ phi______ frames
    -      113.0000  -30.0000   30.0000 49

#__ type_ start__ end____ width___ exp.time_
 17 omega   36.00   74.00   1.0000    7.0000
omega____ theta____ kappa____ phi______ frames
    -      113.0000  -30.0000  -90.0000 38

#__ type_ start__ end____ width___ exp.time_
 18 omega   38.00   90.00   1.0000    7.0000
omega____ theta____ kappa____ phi______ frames
    -      113.0000  -30.0000  120.0000 52

#__ type_ start__ end____ width___ exp.time_
 19 omega   85.00  115.00   1.0000    7.0000
omega____ theta____ kappa____ phi______ frames
    -      113.0000 -111.0000  -60.0000 30

#__ type_ start__ end____ width___ exp.time_
 20 omega   58.00  114.00   1.0000    7.0000
omega____ theta____ kappa____ phi______ frames
    -      113.0000 -111.0000  120.0000 56

#__ type_ start__ end____ width___ exp.time_
 21 omega   48.00   84.00   1.0000    7.0000
omega____ theta____ kappa____ phi______ frames
    -      113.0000  -61.0000  120.0000 36

#__ type_ start__ end____ width___ exp.time_
 22 omega  100.00  138.00   1.0000    7.0000
omega____ theta____ kappa____ phi______ frames
    -      113.0000  -61.0000  120.0000 38

#__ type_ start__ end____ width___ exp.time_
 23 omega   55.00  132.00   1.0000    7.0000
omega____ theta____ kappa____ phi______ frames
    -      113.0000  -61.0000 -120.0000 77

#__ type_ start__ end____ width___ exp.time_
 24 omega  122.00  165.00   1.0000    7.0000
omega____ theta____ kappa____ phi______ frames
    -      113.0000  -15.0000  150.0000 43

#__ type_ start__ end____ width___ exp.time_
 25 omega   59.00   84.00   1.0000    7.0000
omega____ theta____ kappa____ phi______ frames
    -      113.0000  178.0000    0.0000 25

#__ type_ start__ end____ width___ exp.time_
 26 omega   93.00  141.00   1.0000    7.0000
omega____ theta____ kappa____ phi______ frames
    -      113.0000  178.0000    0.0000 48

#__ type_ start__ end____ width___ exp.time_
 27 omega   91.00  116.00   1.0000    7.0000
omega____ theta____ kappa____ phi______ frames
    -      113.0000 -111.0000 -150.0000 25

#__ type_ start__ end____ width___ exp.time_
 28 omega   39.00   90.00   1.0000    7.0000
omega____ theta____ kappa____ phi______ frames
    -      113.0000  -30.0000 -150.0000 51

#__ type_ start__ end____ width___ exp.time_
 29 omega   58.00  120.00   1.0000    7.0000
omega____ theta____ kappa____ phi______ frames
    -      113.0000 -121.0000   58.9562 62
;
_diffrn_measurement_device_type 'SuperNova, Dual, Cu at zero, Atlas'
_diffrn_measurement_method '\w scans'
_diffrn_orient_matrix_UB_11 0.0460491000
_diffrn_orient_matrix_UB_12 -0.0715638000
_diffrn_orient_matrix_UB_13 -0.0104542000
_diffrn_orient_matrix_UB_21 -0.0547244000
_diffrn_orient_matrix_UB_22 -0.0140328000
_diffrn_orient_matrix_UB_23 -0.0314116000
_diffrn_orient_matrix_UB_31 0.0512237000
_diffrn_orient_matrix_UB_32 0.0492420000
_diffrn_orient_matrix_UB_33 -0.0241516000
_diffrn_radiation_monochromator mirror
_diffrn_radiation_type CuK\a
_diffrn_radiation_wavelength 1.54184
_diffrn_reflns_av_R_equivalents 0.0484
_diffrn_reflns_av_unetI/netI 0.0247
_diffrn_reflns_Laue_measured_fraction_full 0.993
_diffrn_reflns_Laue_measured_fraction_max 0.993
_diffrn_reflns_limit_h_max 21
_diffrn_reflns_limit_h_min -15
_diffrn_reflns_limit_k_max 21
_diffrn_reflns_limit_k_min -21
_diffrn_reflns_limit_l_max 42
_diffrn_reflns_limit_l_min -46
_diffrn_reflns_number 48043
_diffrn_reflns_point_group_measured_fraction_full 0.993
_diffrn_reflns_point_group_measured_fraction_max 0.993
_diffrn_reflns_theta_full 67.684
_diffrn_reflns_theta_max 72.126
_diffrn_reflns_theta_min 4.276
_diffrn_source 'SuperNova (Cu) X-ray Source'
_exptl_absorpt_coefficient_mu 2.545
_exptl_absorpt_correction_T_max 1.00000
_exptl_absorpt_correction_T_min 0.80760
_exptl_absorpt_correction_type multi-scan
_exptl_absorpt_process_details
;
CrysAlisPro, Agilent Technologies,
Version 1.171.36.32 (release 02-08-2013 CrysAlis171 .NET)
(compiled Aug  2 2013,16:46:58)
Empirical absorption correction using spherical harmonics,
 implemented in SCALE3 ABSPACK scaling algorithm.
;
_exptl_crystal_colour 'dark red'
_exptl_crystal_density_diffrn 1.301
_exptl_crystal_description block
_exptl_crystal_F_000 4736
_exptl_crystal_recrystallization_method 'Re-crystallisation from solvent'
_exptl_crystal_size_max 0.44
_exptl_crystal_size_mid 0.38
_exptl_crystal_size_min 0.27
_refine_diff_density_max 0.644
_refine_diff_density_min -0.608
_refine_diff_density_rms 0.116
_refine_ls_extinction_method none
_refine_ls_goodness_of_fit_ref 1.095
_refine_ls_hydrogen_treatment constr
_refine_ls_matrix_type full
_refine_ls_number_parameters 376
_refine_ls_number_reflns 5656
_refine_ls_number_restraints 0
_refine_ls_restrained_S_all 1.095
_refine_ls_R_factor_all 0.1447
_refine_ls_R_factor_gt 0.1407
_refine_ls_shift/su_max 0.000
_refine_ls_shift/su_mean 0.000
_refine_ls_structure_factor_coef Fsqd
_refine_ls_weighting_details 'w=1/[\s^2^(Fo^2^)+(0.0917P)^2^+236.7630P] where P=(Fo^2^+2Fc^2^)/3'
_refine_ls_weighting_scheme calc
_refine_ls_wR_factor_gt 0.3442
_refine_ls_wR_factor_ref 0.3458
_reflns_Friedel_coverage 0.000
_reflns_number_gt 5264
_reflns_number_total 5656
_reflns_threshold_expression 'I > 2\s(I)'
_cod_data_source_file c6qi00417b2.cif
_cod_data_source_block 8-2
_cod_original_cell_volume 11525.85(19)
_cod_original_sg_symbol_H-M 'I 41/a'
_cod_original_formula_sum 'C35 H31 B Fe0.50 N3 O2'
_cod_database_code 4349575
_chemical_oxdiff_formula C98H98N6O4Fe1B2
_shelx_space_group_comment
;
The symmetry employed for this shelxl refinement is uniquely defined
by the following loop, which should always be used as a source of
symmetry information in preference to the above space-group names.
They are only intended as comments.
;
_reflns_odcompleteness_completeness 99.97
_reflns_odcompleteness_iscentric 1
_reflns_odcompleteness_theta 71.98
_olex2_refinement_description
;
1. Fixed Uiso
 At 1.2 times of:
  All C(H) groups, All C(H,H) groups
2.a Secondary CH2 refined with riding coordinates:
 C2(H2A,H2B), C1(H1A,H1B), C7(H7A,H7B), C8(H8A,H8B)
2.b Aromatic/amide H refined with riding coordinates:
 C5(H5), C6(H6), C14(H14), C15(H15), C16(H16), C17(H17), C18(H18), C20(H20),
 C21(H21), C22(H22), C23(H23), C24(H24), C26(H26), C27(H27), C28(H28), C29(H29),
  C30(H30), C32(H32), C33(H33), C34(H34), C35(H35), C36(H36), C12(H12), C11(H11)
;
_shelx_shelxl_version_number 2014/7
_olex2_submission_special_instructions 'No special instructions were received'
_solvent_exptl_crystal_recrystallization_method acetonitrile/ether

loop_
_space_group_symop_operation_xyz
'x, y, z'
'-y+3/4, x+1/4, z+1/4'
'-x+1/2, -y, z+1/2'
'y+3/4, -x+3/4, z+3/4'
'x+1/2, y+1/2, z+1/2'
'-y+5/4, x+3/4, z+3/4'
'-x+1, -y+1/2, z+1'
'y+5/4, -x+5/4, z+5/4'
'-x, -y, -z'
'y-3/4, -x-1/4, -z-1/4'
'x-1/2, y, -z-1/2'
'-y-3/4, x-3/4, -z-3/4'
'-x+1/2, -y+1/2, -z+1/2'
'y-1/4, -x+1/4, -z+1/4'
'x, y+1/2, -z'
'-y-1/4, x-1/4, -z-1/4'

loop_
_atom_site_label
_atom_site_type_symbol
_atom_site_fract_x
_atom_site_fract_y
_atom_site_fract_z
_atom_site_U_iso_or_equiv
_atom_site_adp_type
_atom_site_occupancy
_atom_site_site_symmetry_order
_atom_site_calc_flag
_atom_site_refinement_flags_posn
_atom_site_refinement_flags_adp
_atom_site_refinement_flags_occupancy
B1 B 0.7467(5) 0.4047(5) 0.5107(3) 0.043(2) Uani 1 1 d . . .
C2 C 0.6026(6) 0.1011(5) 0.3629(2) 0.056(2) Uani 1 1 d . . .
H2A H 0.6442 0.1239 0.3486 0.067 Uiso 1 1 calc R . .
H2B H 0.5665 0.0745 0.3469 0.067 Uiso 1 1 calc R . .
C1 C 0.6342(8) 0.0468(7) 0.3910(3) 0.088(4) Uani 1 1 d . . .
H1A H 0.6097 -0.0040 0.3892 0.105 Uiso 1 1 calc R . .
H1B H 0.6901 0.0406 0.3882 0.105 Uiso 1 1 calc R . .
C3 C 0.5735(5) 0.1453(5) 0.4172(2) 0.0442(18) Uani 1 1 d . . .
C4 C 0.5398(5) 0.1960(5) 0.4434(2) 0.0431(17) Uani 1 1 d . . .
C5 C 0.5413(6) 0.1940(6) 0.4797(2) 0.057(2) Uani 1 1 d . . .
H5 H 0.5693 0.1559 0.4921 0.068 Uiso 1 1 calc R . .
C6 C 0.5000 0.2500 0.4981(3) 0.066(4) Uani 1 2 d S T P
H6 H 0.5000 0.2500 0.5234 0.080 Uiso 1 2 calc RS T P
C13 C 0.7734(4) 0.3464(4) 0.4796(2) 0.0426(17) Uani 1 1 d . . .
C14 C 0.8196(5) 0.3716(5) 0.4520(2) 0.0466(18) Uani 1 1 d . . .
H14 H 0.8348 0.4237 0.4526 0.056 Uiso 1 1 calc R . .
C15 C 0.8455(5) 0.3286(5) 0.4239(3) 0.057(2) Uani 1 1 d . . .
H15 H 0.8799 0.3495 0.4069 0.068 Uiso 1 1 calc R . .
C16 C 0.8198(6) 0.2536(5) 0.4211(2) 0.063(3) Uani 1 1 d . . .
H16 H 0.8350 0.2222 0.4017 0.076 Uiso 1 1 calc R . .
C17 C 0.7724(6) 0.2263(5) 0.4469(2) 0.058(2) Uani 1 1 d . . .
H17 H 0.7541 0.1753 0.4451 0.070 Uiso 1 1 calc R . .
C18 C 0.7501(5) 0.2703(4) 0.4755(2) 0.0465(18) Uani 1 1 d . . .
H18 H 0.7178 0.2483 0.4931 0.056 Uiso 1 1 calc R . .
C19 C 0.8183(4) 0.4484(4) 0.5298(2) 0.0401(16) Uani 1 1 d . . .
C20 C 0.8051(5) 0.5074(5) 0.5544(2) 0.052(2) Uani 1 1 d . . .
H20 H 0.7539 0.5196 0.5604 0.062 Uiso 1 1 calc R . .
C21 C 0.8639(6) 0.5491(6) 0.5704(3) 0.067(3) Uani 1 1 d . . .
H21 H 0.8524 0.5895 0.5864 0.080 Uiso 1 1 calc R . .
C22 C 0.9393(6) 0.5307(6) 0.5627(3) 0.062(3) Uani 1 1 d . . .
H22 H 0.9803 0.5578 0.5733 0.075 Uiso 1 1 calc R . .
C23 C 0.9525(5) 0.4744(6) 0.5400(2) 0.059(2) Uani 1 1 d . . .
H23 H 1.0039 0.4622 0.5342 0.070 Uiso 1 1 calc R . .
C24 C 0.8947(5) 0.4325(5) 0.5243(2) 0.0464(18) Uani 1 1 d . . .
H24 H 0.9080 0.3912 0.5091 0.056 Uiso 1 1 calc R . .
C25 C 0.7007(5) 0.3584(4) 0.5428(2) 0.0390(16) Uani 1 1 d . . .
C26 C 0.6282(5) 0.3729(5) 0.5552(2) 0.0447(18) Uani 1 1 d . . .
H26 H 0.6003 0.4135 0.5446 0.054 Uiso 1 1 calc R . .
C27 C 0.5938(5) 0.3319(5) 0.5819(2) 0.051(2) Uani 1 1 d . . .
H27 H 0.5433 0.3444 0.5891 0.061 Uiso 1 1 calc R . .
C28 C 0.6323(6) 0.2723(5) 0.5984(2) 0.052(2) Uani 1 1 d . . .
H28 H 0.6085 0.2429 0.6165 0.063 Uiso 1 1 calc R . .
C29 C 0.7058(5) 0.2571(5) 0.5878(2) 0.0488(19) Uani 1 1 d . . .
H29 H 0.7344 0.2183 0.5994 0.059 Uiso 1 1 calc R . .
C30 C 0.7382(5) 0.2982(4) 0.5604(2) 0.0467(18) Uani 1 1 d . . .
H30 H 0.7884 0.2852 0.5530 0.056 Uiso 1 1 calc R . .
C31 C 0.6915(5) 0.4656(4) 0.4903(2) 0.0413(17) Uani 1 1 d . . .
C32 C 0.7121(4) 0.5405(4) 0.4824(2) 0.0418(17) Uani 1 1 d . . .
H32 H 0.7590 0.5594 0.4915 0.050 Uiso 1 1 calc R . .
C33 C 0.6674(5) 0.5891(5) 0.4617(2) 0.0458(18) Uani 1 1 d . . .
H33 H 0.6852 0.6393 0.4568 0.055 Uiso 1 1 calc R . .
C34 C 0.5982(6) 0.5660(5) 0.4484(2) 0.057(2) Uani 1 1 d . . .
H34 H 0.5676 0.5994 0.4345 0.068 Uiso 1 1 calc R . .
C35 C 0.5740(6) 0.4910(5) 0.4562(2) 0.058(2) Uani 1 1 d . . .
H35 H 0.5260 0.4735 0.4476 0.070 Uiso 1 1 calc R . .
C36 C 0.6195(5) 0.4427(5) 0.4761(2) 0.0456(18) Uani 1 1 d . . .
H36 H 0.6022 0.3922 0.4805 0.055 Uiso 1 1 calc R . .
Fe1 Fe 0.5000 0.2500 0.3750 0.0291(5) Uani 1 4 d S T P
N2 N 0.5000 0.2500 0.4253(2) 0.0347(18) Uani 1 2 d S T P
O1 O 0.6157(4) 0.0836(4) 0.42573(17) 0.0636(17) Uani 1 1 d . . .
N1 N 0.5633(4) 0.1595(4) 0.38415(16) 0.0423(14) Uani 1 1 d . . .
Fe2 Fe 1.0000 0.2500 0.6250 0.0298(5) Uani 1 4 d S T P
N4 N 1.0000 0.2500 0.5697(2) 0.0372(19) Uani 1 2 d S T P
N3 N 0.9190(4) 0.1659(3) 0.61012(18) 0.0410(14) Uani 1 1 d . . .
C7 C 0.8663(6) 0.1125(5) 0.6285(3) 0.062(2) Uani 1 1 d . . .
H7A H 0.8265 0.1407 0.6418 0.074 Uiso 1 1 calc R . .
H7B H 0.8945 0.0789 0.6451 0.074 Uiso 1 1 calc R . .
C9 C 0.9095(4) 0.1567(4) 0.5770(2) 0.0412(17) Uani 1 1 d . . .
C10 C 0.9539(4) 0.2028(5) 0.5519(2) 0.0418(17) Uani 1 1 d . . .
O2 O 0.8593(4) 0.1050(4) 0.56587(19) 0.0612(17) Uani 1 1 d . . .
C8 C 0.8313(7) 0.0666(6) 0.5981(3) 0.078(3) Uani 1 1 d . . .
H8A H 0.8487 0.0128 0.5989 0.093 Uiso 1 1 calc R . .
H8B H 0.7749 0.0678 0.5993 0.093 Uiso 1 1 calc R . .
C12 C 1.0000 0.2500 0.4964(3) 0.054(3) Uani 1 2 d S T P
H12 H 1.0000 0.2500 0.4711 0.065 Uiso 1 2 calc RS T P
C11 C 0.9517(5) 0.2019(6) 0.5147(2) 0.053(2) Uani 1 1 d . . .
H11 H 0.9177 0.1690 0.5023 0.064 Uiso 1 1 calc R . .

loop_
_atom_site_aniso_label
_atom_site_aniso_U_11
_atom_site_aniso_U_22
_atom_site_aniso_U_33
_atom_site_aniso_U_23
_atom_site_aniso_U_13
_atom_site_aniso_U_12
B1 0.033(4) 0.038(4) 0.058(5) -0.003(4) -0.001(4) 0.000(3)
C2 0.061(5) 0.056(5) 0.052(5) 0.004(4) 0.006(4) 0.016(4)
C1 0.120(10) 0.076(8) 0.068(7) 0.012(6) -0.017(7) 0.042(7)
C3 0.043(4) 0.050(4) 0.039(4) 0.015(3) -0.005(3) 0.001(3)
C4 0.045(4) 0.048(4) 0.037(4) 0.007(3) -0.006(3) -0.010(3)
C5 0.065(6) 0.069(6) 0.036(4) 0.010(4) -0.007(4) -0.021(5)
C6 0.094(11) 0.082(10) 0.023(5) 0.000 0.000 -0.036(8)
C13 0.041(4) 0.037(4) 0.050(4) -0.005(3) -0.008(3) 0.001(3)
C14 0.056(5) 0.044(4) 0.039(4) 0.006(3) -0.001(4) 0.005(4)
C15 0.057(5) 0.056(5) 0.057(5) 0.007(4) 0.008(4) -0.005(4)
C16 0.093(7) 0.044(5) 0.051(5) -0.015(4) 0.023(5) -0.010(5)
C17 0.077(6) 0.041(4) 0.056(5) -0.003(4) 0.011(5) 0.000(4)
C18 0.056(5) 0.037(4) 0.046(4) 0.002(3) 0.006(4) 0.001(4)
C19 0.041(4) 0.037(4) 0.042(4) -0.001(3) -0.003(3) 0.007(3)
C20 0.053(5) 0.039(4) 0.063(5) -0.012(4) -0.008(4) 0.006(4)
C21 0.081(7) 0.052(5) 0.067(6) -0.009(5) -0.033(5) -0.001(5)
C22 0.061(6) 0.058(5) 0.068(6) 0.013(5) -0.026(5) -0.014(4)
C23 0.050(5) 0.076(6) 0.050(5) 0.016(5) -0.009(4) -0.019(5)
C24 0.050(5) 0.045(4) 0.045(4) 0.004(3) -0.001(4) -0.008(4)
C25 0.051(4) 0.028(3) 0.037(4) 0.003(3) -0.008(3) -0.008(3)
C26 0.052(5) 0.040(4) 0.042(4) -0.001(3) -0.002(3) 0.009(3)
C27 0.048(5) 0.070(6) 0.035(4) -0.002(4) 0.004(3) -0.002(4)
C28 0.070(6) 0.047(5) 0.039(4) 0.001(4) 0.004(4) -0.007(4)
C29 0.064(5) 0.039(4) 0.043(4) 0.001(3) 0.001(4) 0.005(4)
C30 0.056(5) 0.039(4) 0.046(4) 0.002(3) -0.005(4) 0.000(3)
C31 0.048(4) 0.040(4) 0.036(4) -0.006(3) -0.002(3) -0.001(3)
C32 0.034(4) 0.042(4) 0.049(4) 0.002(3) 0.001(3) -0.004(3)
C33 0.051(5) 0.038(4) 0.048(4) 0.006(3) 0.004(4) 0.011(3)
C34 0.072(6) 0.043(5) 0.055(5) 0.011(4) -0.011(4) 0.023(4)
C35 0.061(6) 0.059(5) 0.055(5) 0.000(4) -0.025(4) 0.003(4)
C36 0.049(4) 0.038(4) 0.049(4) -0.001(3) -0.010(4) -0.001(3)
Fe1 0.0323(7) 0.0323(7) 0.0228(10) 0.000 0.000 0.000
N2 0.032(4) 0.038(4) 0.034(4) 0.000 0.000 -0.011(3)
O1 0.074(4) 0.061(4) 0.056(4) 0.017(3) -0.013(3) 0.006(3)
N1 0.046(4) 0.047(4) 0.034(3) 0.001(3) 0.000(3) 0.002(3)
Fe2 0.0322(7) 0.0322(7) 0.0251(10) 0.000 0.000 0.000
N4 0.029(4) 0.044(5) 0.039(5) 0.000 0.000 0.003(3)
N3 0.039(3) 0.033(3) 0.051(4) -0.002(3) 0.012(3) -0.001(3)
C7 0.059(6) 0.050(5) 0.076(6) 0.017(5) 0.009(5) -0.009(4)
C9 0.031(4) 0.041(4) 0.051(4) -0.011(3) 0.006(3) 0.002(3)
C10 0.032(4) 0.051(4) 0.043(4) -0.009(3) -0.002(3) 0.009(3)
O2 0.055(4) 0.052(3) 0.077(4) -0.011(3) -0.001(3) -0.013(3)
C8 0.069(7) 0.060(6) 0.105(9) -0.007(6) 0.026(6) -0.028(5)
C12 0.051(7) 0.070(8) 0.041(6) 0.000 0.000 0.007(6)
C11 0.050(5) 0.068(6) 0.040(4) -0.012(4) -0.002(4) 0.012(4)

loop_
_atom_type_symbol
_atom_type_description
_atom_type_scat_dispersion_real
_atom_type_scat_dispersion_imag
_atom_type_scat_source
C C 0.0181 0.0091 'International Tables Vol C Tables 4.2.6.8 and 6.1.1.4'
H H 0.0000 0.0000 'International Tables Vol C Tables 4.2.6.8 and 6.1.1.4'
B B 0.0090 0.0039 'International Tables Vol C Tables 4.2.6.8 and 6.1.1.4'
Fe Fe -1.1336 3.1974 'International Tables Vol C Tables 4.2.6.8 and 6.1.1.4'
N N 0.0311 0.0180 'International Tables Vol C Tables 4.2.6.8 and 6.1.1.4'
O O 0.0492 0.0322 'International Tables Vol C Tables 4.2.6.8 and 6.1.1.4'

loop_
_geom_angle_atom_site_label_1
_geom_angle_atom_site_label_2
_geom_angle_atom_site_label_3
_geom_angle
_geom_angle_site_symmetry_1
_geom_angle_site_symmetry_3
C13 B1 C19 113.0(6) . .
C13 B1 C25 110.8(6) . .
C13 B1 C31 104.2(7) . .
C19 B1 C25 106.3(7) . .
C31 B1 C19 110.8(6) . .
C31 B1 C25 111.9(6) . .
N1 C2 C1 103.3(8) . .
O1 C1 C2 104.8(8) . .
O1 C3 C4 123.4(7) . .
N1 C3 C4 119.0(7) . .
N1 C3 O1 117.6(8) . .
C5 C4 C3 131.0(8) . .
N2 C4 C3 107.1(6) . .
N2 C4 C5 121.9(9) . .
C4 C5 C6 117.8(9) . .
C5 C6 C5 120.8(11) . 7_554
C14 C13 B1 120.5(7) . .
C14 C13 C18 112.9(7) . .
C18 C13 B1 126.4(7) . .
C15 C14 C13 126.4(8) . .
C14 C15 C16 117.9(8) . .
C17 C16 C15 118.3(8) . .
C16 C17 C18 122.1(8) . .
C17 C18 C13 122.2(8) . .
C20 C19 B1 120.5(7) . .
C24 C19 B1 125.6(7) . .
C24 C19 C20 113.9(8) . .
C21 C20 C19 123.1(9) . .
C22 C21 C20 119.2(9) . .
C23 C22 C21 118.3(9) . .
C22 C23 C24 122.8(10) . .
C23 C24 C19 122.6(9) . .
C26 C25 B1 127.1(7) . .
C26 C25 C30 114.2(7) . .
C30 C25 B1 118.7(7) . .
C27 C26 C25 123.8(8) . .
C26 C27 C28 120.4(8) . .
C29 C28 C27 118.1(8) . .
C28 C29 C30 120.1(8) . .
C29 C30 C25 123.4(8) . .
C32 C31 B1 124.3(7) . .
C32 C31 C36 114.5(7) . .
C36 C31 B1 121.0(7) . .
C31 C32 C33 123.4(7) . .
C34 C33 C32 121.2(8) . .
C33 C34 C35 117.7(7) . .
C36 C35 C34 120.5(8) . .
C35 C36 C31 122.7(8) . .
N2 Fe1 N2 180.0 10_666 .
N2 Fe1 N1 79.92(18) 10_666 10_666
N2 Fe1 N1 100.08(18) . 16_656
N2 Fe1 N1 100.08(18) . 10_666
N2 Fe1 N1 79.92(18) . .
N2 Fe1 N1 100.08(18) 10_666 7_554
N2 Fe1 N1 79.92(18) 10_666 16_656
N2 Fe1 N1 100.08(18) 10_666 .
N2 Fe1 N1 79.92(18) . 7_554
N1 Fe1 N1 91.75(6) 16_656 7_554
N1 Fe1 N1 91.75(6) 10_666 7_554
N1 Fe1 N1 159.8(4) 10_666 16_656
N1 Fe1 N1 159.8(4) 7_554 .
N1 Fe1 N1 91.76(6) 10_666 .
N1 Fe1 N1 91.75(6) 16_656 .
C4 N2 C4 119.9(9) 7_554 .
C4 N2 Fe1 120.1(5) . .
C4 N2 Fe1 120.0(5) 7_554 .
C3 O1 C1 104.9(7) . .
C2 N1 Fe1 137.0(5) . .
C3 N1 C2 109.1(7) . .
C3 N1 Fe1 113.9(6) . .
N4 Fe2 N4 180.0 . 14_666
N4 Fe2 N3 74.70(18) 14_666 14_666
N4 Fe2 N3 74.70(18) . .
N4 Fe2 N3 74.70(18) . 7_654
N4 Fe2 N3 105.30(18) 14_666 7_654
N4 Fe2 N3 74.70(18) 14_666 12_757
N4 Fe2 N3 105.30(18) . 12_757
N4 Fe2 N3 105.30(18) 14_666 .
N4 Fe2 N3 105.30(18) . 14_666
N3 Fe2 N3 93.99(9) 14_666 .
N3 Fe2 N3 149.4(4) 12_757 14_666
N3 Fe2 N3 149.4(4) 7_654 .
N3 Fe2 N3 93.99(9) 12_757 .
N3 Fe2 N3 93.99(9) 7_654 14_666
N3 Fe2 N3 93.99(9) 7_654 12_757
C10 N4 Fe2 120.2(5) . .
C10 N4 Fe2 120.2(5) 7_654 .
C10 N4 C10 119.6(10) . 7_654
C7 N3 Fe2 137.0(6) . .
C9 N3 Fe2 115.8(5) . .
C9 N3 C7 107.1(7) . .
N3 C7 C8 103.6(8) . .
N3 C9 C10 119.5(7) . .
N3 C9 O2 118.9(7) . .
O2 C9 C10 121.6(7) . .
N4 C10 C9 109.8(7) . .
N4 C10 C11 121.8(8) . .
C11 C10 C9 128.4(8) . .
C9 O2 C8 105.8(7) . .
O2 C8 C7 103.9(7) . .
C11 C12 C11 120.1(12) . 7_654
C12 C11 C10 118.3(9) . .

loop_
_geom_bond_atom_site_label_1
_geom_bond_atom_site_label_2
_geom_bond_distance
_geom_bond_site_symmetry_2
B1 C13 1.619(12) .
B1 C19 1.636(12) .
B1 C25 1.663(12) .
B1 C31 1.631(12) .
C2 C1 1.525(13) .
C2 N1 1.467(11) .
C1 O1 1.492(13) .
C3 C4 1.452(12) .
C3 O1 1.349(10) .
C3 N1 1.278(10) .
C4 C5 1.365(11) .
C4 N2 1.358(9) .
C5 C6 1.401(12) .
C6 C5 1.401(12) 7_554
C13 C14 1.388(11) .
C13 C18 1.403(11) .
C14 C15 1.374(12) .
C15 C16 1.394(13) .
C16 C17 1.362(13) .
C17 C18 1.381(12) .
C19 C20 1.405(11) .
C19 C24 1.382(11) .
C20 C21 1.398(12) .
C21 C22 1.391(15) .
C22 C23 1.324(14) .
C23 C24 1.381(12) .
C25 C26 1.375(11) .
C25 C30 1.407(11) .
C26 C27 1.374(11) .
C27 C28 1.389(12) .
C28 C29 1.373(13) .
C29 C30 1.380(12) .
C31 C32 1.392(11) .
C31 C36 1.427(11) .
C32 C33 1.393(11) .
C33 C34 1.372(13) .
C34 C35 1.411(13) .
C35 C36 1.382(11) .
Fe1 N2 1.892(8) 10_666
Fe1 N2 1.892(8) .
Fe1 N1 1.965(7) 10_666
Fe1 N1 1.965(7) 7_554
Fe1 N1 1.965(7) .
Fe1 N1 1.965(7) 16_656
N2 C4 1.357(9) 7_554
Fe2 N4 2.077(9) .
Fe2 N4 2.077(9) 14_666
Fe2 N3 2.120(6) 7_654
Fe2 N3 2.120(6) 12_757
Fe2 N3 2.120(6) .
Fe2 N3 2.120(6) 14_666
N4 C10 1.335(9) .
N4 C10 1.335(9) 7_654
N3 C7 1.483(10) .
N3 C9 1.267(10) .
C7 C8 1.524(15) .
C9 C10 1.466(11) .
C9 O2 1.329(9) .
C10 C11 1.399(11) .
O2 C8 1.471(13) .
C12 C11 1.377(11) 7_654
C12 C11 1.377(11) .
